data_1008210
loop_
_publ_author_name
'Obradors, X'
'Collomb, A'
'Pannetier, J'
'Isalgue, A'
'Tejada, J'
'Joubert, J C'

_publ_section_title
;
Crystal structure and cationic distribution of Ba Fe~4~ Ti~2~ O~11~ R-
type hexagonal ferrite
;
_journal_coden_ASTM MRBUAC
_journal_name_full 'Materials Research Bulletin'
_journal_page_first 1543
_journal_page_last 1553
_journal_paper_doi 10.1016/0025-5408(83)90196-4
_journal_volume 18
_journal_year 1983
_chemical_formula_structural 'Ba Fe4 Ti2 O11'
_chemical_formula_sum 'Ba Fe4 O11 Ti2'
_chemical_name_systematic 'Barium tetrairon(III) dititanium oxide'
_space_group_IT_number 194
_symmetry_cell_setting hexagonal
_symmetry_Int_Tables_number 194
_symmetry_space_group_name_Hall '-P 6c 2c'
_symmetry_space_group_name_H-M 'P 63/m m c'
_cell_angle_alpha 90
_cell_angle_beta 90
_cell_angle_gamma 120
_cell_formula_units_Z 2
_cell_length_a 5.843(1)
_cell_length_b 5.843(1)
_cell_length_c 13.608(2)
_cell_volume 402.3
_refine_ls_R_factor_all 0.022
_cod_database_code 1008210

loop_
_symmetry_equiv_pos_as_xyz
x,y,z
-y,x-y,z
y-x,-x,z
-y,-x,z
y-x,y,z
x,x-y,z
-x,-y,-z
y,y-x,-z
x-y,x,-z
y,x,-z
x-y,-y,-z
-x,y-x,-z
-x,-y,1/2+z
y,y-x,1/2+z
x-y,x,1/2+z
y,x,1/2+z
x-y,-y,1/2+z
-x,y-x,1/2+z
x,y,1/2-z
-y,x-y,1/2-z
y-x,-x,1/2-z
-y,-x,1/2-z
y-x,y,1/2-z
x,x-y,1/2-z

loop_
_atom_site_label
_atom_site_type_symbol
_atom_site_symmetry_multiplicity
_atom_site_Wyckoff_symbol
_atom_site_fract_x
_atom_site_fract_y
_atom_site_fract_z
_atom_site_occupancy
_atom_site_attached_hydrogens
_atom_site_calc_flag
Ba1 Ba2+ 2 c 0.3333 0.6667 0.25 1. 0 d
Fe1 Fe3+ 4 f 0.3333 0.6667 0.778(3) 0.5 0 d
Fe2 Fe3+ 4 e 0. 0. 0.139(3) 0.55(1) 0 d
Ti1 Ti4+ 4 e 0. 0. 0.139(3) 0.45(1) 0 d
Fe3 Fe3+ 6 g 0.5 0. 0. 0.63(1) 0 d
Ti2 Ti4+ 6 g 0.5 0. 0. 0.37(1) 0 d
O1 O2- 4 f 0.3333 0.6667 0.582(2) 1. 0 d
O2 O2- 6 h 0.849(2) 0.698(4) 0.25 1. 0 d
O3 O2- 12 k 0.175(2) 0.350(4) 0.082(1) 1. 0 d

loop_
_atom_type_symbol
_atom_type_oxidation_number
Ba2+ 2.000
Fe3+ 3.000
Ti4+ 4.000
O2- -2.000
